data_7063919
loop_
_publ_author_name
'Nag, Swati'
'Kumar, Raman'
'Singh, Manjeet'
'Panda, Atanu'
'Patra, Ranjan'
'Sahu, Pradip Kumar'
'Goswami, Soumyabrata'
'Sahoo, Subash C.'
'Nanda, Prasant K.'

_publ_section_title
;
 Influence of structural diversity in Co(ii)--oxamide complexes towards
 single molecule magnets and electrochemical oxygen evolution reaction
;
_journal_issue 35
_journal_name_full 'New Journal of Chemistry'
_journal_page_first 15236
_journal_page_last 15251
_journal_paper_doi 10.1039/D5NJ01208B
_journal_volume 49
_journal_year 2025
_chemical_formula_moiety 'C64 H34 Co4 N16 O11 S8, 2(C6 H16 N), 1[C3H7NO], 2[H2O]'
_chemical_formula_sum 'C79 H77 Co4 N19 O14 S8'
_chemical_formula_weight 2008.79
_space_group_crystal_system monoclinic
_space_group_IT_number 15
_space_group_name_Hall '-C 2yc'
_space_group_name_H-M_alt 'C 1 2/c 1'
_atom_sites_solution_hydrogens mixed
_audit_creation_date 2025-07-17
_audit_creation_method
;
Olex2 1.5-ac6-016
(compiled 2024.01.13 svn.r2f8d729c for Rigaku Oxford Diffraction, GUI svn.r6897)
;
_audit_update_record
;
2025-07-17 deposited with the CCDC.	2025-07-24 downloaded from the CCDC.
;
_cell_angle_alpha 90
_cell_angle_beta 110.240(3)
_cell_angle_gamma 90
_cell_formula_units_Z 4
_cell_length_a 17.4593(6)
_cell_length_b 25.0962(7)
_cell_length_c 21.9318(6)
_cell_measurement_reflns_used 28941
_cell_measurement_temperature 293(2)
_cell_measurement_theta_max 27.4320
_cell_measurement_theta_min 2.4840
_cell_volume 9016.3(5)
_computing_cell_refinement 'CrysAlisPro 1.171.44.111a (Rigaku OD, 2025)'
_computing_data_collection 'CrysAlisPro system (CCD 39.46 (release 15-03-2018))'
_computing_data_reduction 'CrysAlisPro 1.171.44.111a (Rigaku OD, 2025)'
_computing_molecular_graphics 'Olex2 1.5-ac6-016 (Dolomanov et al., 2009)'
_computing_publication_material 'Olex2 1.5-ac6-016 (Dolomanov et al., 2009)'
_computing_structure_refinement 'SHELXL 2017/1 (Sheldrick, 2015)'
_computing_structure_solution 'olex2.solve 1.5-ac6-016 (Bourhis et al., 2015)'
_diffrn_ambient_temperature 293(2)
_diffrn_detector_area_resol_mean 10.0000
_diffrn_detector_type HyPix3000
_diffrn_measured_fraction_theta_full 0.993
_diffrn_measured_fraction_theta_max 0.993
_diffrn_measurement_details
;
List of Runs (angles in degrees, time in seconds):

  # Type    Start    End  Width  t~exp~   \w     \q     \k     \f   Frames
#--------------------------------------------------------------------------
  1  \w    -45.00  16.00   0.50   20.00    --   -9.95 102.00  70.00  122
  2  \w      6.00  45.00   0.50   20.00    --   10.22-102.00 -32.00   78
  3  \w    -56.00  -4.00   0.50   20.00    --   -9.95 125.00 120.00  104
  4  \w    -55.00 -25.00   0.50   20.00    --   -9.95 125.00-180.00   60
  5  \w    -56.00  -7.00   0.50   20.00    --   -9.95 125.00 -30.00   98
  6  \w    -23.00  36.00   0.50   20.00    --   -9.95  38.00 -90.00  118
  7  \w    -72.00 -44.00   0.50   20.00    --   -9.95 -57.00 -30.00   56
  8  \w    -33.00   4.00   0.50   20.00    --   10.22 117.00-157.40   74
  9  \w      4.00  35.00   0.50   20.00    --   10.22-125.00-180.00   62
 10  \w    -60.00 -13.00   0.50   20.00    --   10.22 -19.00 -90.00   94
 11  \w    -35.00  -9.00   0.50   20.00    --   10.22 121.00 -23.18   52
 12  \w      3.00  28.00   0.50   20.00    --   10.22 -57.00-120.00   50
 13  \w      6.00  32.00   0.50   20.00    --   10.22  38.00 -30.00   52
 14  \w    -54.00   6.00   0.50   20.00    --   10.22 -19.00 -60.00  120
 15  \w    -54.00 -27.00   0.50   20.00    --   10.22 -38.00-180.00   54
;
_diffrn_measurement_device 'four-circle diffractometer'
_diffrn_measurement_device_type 'SuperNova, Single source at offset/far, HyPix3000'
_diffrn_measurement_method '\w scans'
_diffrn_radiation_type MoK\a
_diffrn_radiation_wavelength 0.71073
_diffrn_reflns_av_R_equivalents 0.0625
_diffrn_reflns_av_unetI/netI 0.0371
_diffrn_reflns_Laue_measured_fraction_full 0.993
_diffrn_reflns_Laue_measured_fraction_max 0.993
_diffrn_reflns_limit_h_max 20
_diffrn_reflns_limit_h_min -20
_diffrn_reflns_limit_k_max 29
_diffrn_reflns_limit_k_min -27
_diffrn_reflns_limit_l_max 26
_diffrn_reflns_limit_l_min -25
_diffrn_reflns_number 45759
_diffrn_reflns_point_group_measured_fraction_full 0.993
_diffrn_reflns_point_group_measured_fraction_max 0.993
_diffrn_reflns_theta_full 25.120
_diffrn_reflns_theta_max 25.120
_diffrn_reflns_theta_min 2.102
_exptl_absorpt_coefficient_mu 0.980
_exptl_absorpt_correction_T_max 1.00000
_exptl_absorpt_correction_T_min 0.51136
_exptl_absorpt_correction_type multi-scan
_exptl_absorpt_process_details
;
CrysAlisPro 1.171.44.111a (Rigaku Oxford Diffraction, 2025)
Empirical absorption correction using spherical harmonics,
implemented in SCALE3 ABSPACK scaling algorithm.
;
_exptl_crystal_colour orange
_exptl_crystal_colour_primary orange
_exptl_crystal_density_diffrn 1.480
_exptl_crystal_description block
_exptl_crystal_F_000 4128
_exptl_crystal_size_max 0.035
_exptl_crystal_size_mid 0.025
_exptl_crystal_size_min 0.02
_refine_diff_density_max 1.030
_refine_diff_density_min -0.550
_refine_diff_density_rms 0.065
_refine_ls_extinction_method none
_refine_ls_goodness_of_fit_ref 1.120
_refine_ls_hydrogen_treatment mixed
_refine_ls_matrix_type full
_refine_ls_number_parameters 520
_refine_ls_number_reflns 7994
_refine_ls_number_restraints 29
_refine_ls_restrained_S_all 1.148
_refine_ls_R_factor_all 0.0625
_refine_ls_R_factor_gt 0.0503
_refine_ls_shift/su_max 0.001
_refine_ls_shift/su_mean 0.000
_refine_ls_structure_factor_coef Fsqd
_refine_ls_weighting_details 'w=1/[\s^2^(Fo^2^)+(0.1001P)^2^+3.0400P] where P=(Fo^2^+2Fc^2^)/3'
_refine_ls_weighting_scheme calc
_refine_ls_wR_factor_gt 0.1593
_refine_ls_wR_factor_ref 0.1672
_reflns_Friedel_coverage 0.000
_reflns_number_gt 6260
_reflns_number_total 7994
_reflns_threshold_expression 'I > 2\s(I)'
_cod_data_source_file d5nj01208b2.cif
_cod_data_source_block 3
_cod_depositor_comments 'Adding full bibliography for 7063918--7063919.cif.'
_cod_database_code 7063919
_shelx_shelxl_version_number 2017/1
_shelx_space_group_comment
;
The symmetry employed for this shelxl refinement is uniquely defined
by the following loop, which should always be used as a source of
symmetry information in preference to the above space-group names.
They are only intended as comments.
;
_olex2_refinement_description
;
1. Fixed Uiso
 At 1.2 times of:
  All C(H) groups, All C(H,H) groups, All N(H) groups
 At 1.5 times of:
  All C(H,H,H) groups
2. Shared sites
{N9, N9A}
3. Restrained distances
 N9-C37
 1.5 with sigma of 0.01
 C38-C37
 1.5 with sigma of 0.01
 N9-C38
 2.5 with sigma of 0.01
 N9A-N9 = N9-O2
 2.9 with sigma of 0.02
 C33A-N9A
 1.4 with sigma of 0.01
 N9-C33 \\sim N9-C37 \\sim N9-C35
 with sigma of 0.01
 N9-C38 \\sim N9A-C38A
 with sigma of 0.04
 N9-C35 \\sim N9A-C35A
 with sigma of 0.02
 C37-C38 \\sim C37A-C38A
 with sigma of 0.02
 N9-C33 \\sim N9A-C33A
 with sigma of 0.02
 C38-C37 \\sim C34-C33 \\sim C36-C35
 with sigma of 0.01
 N9-C37 \\sim N9A-C37A
 with sigma of 0.02
 C33-C35 \\sim C35-C37 \\sim C37-C33
 with sigma of 0.02
 N9-C36 \\sim N9A-C36A
 with sigma of 0.04
 N9-C34 \\sim N9A-C34A
 with sigma of 0.04
 N9-C34 \\sim N9-C36 \\sim N9-C38
 with sigma of 0.02
 C35-C36 \\sim C35A-C36A
 with sigma of 0.02
 C33-C34 \\sim C33A-C34A
 with sigma of 0.02
 C35-C33 \\sim C35A-C33A
 with sigma of 0.04
 C35-C37 \\sim C35A-C37A
 with sigma of 0.04
 C33-C37 \\sim C33A-C37A
 with sigma of 0.04
4. Uiso/Uaniso restraints and constraints
Uanis(N9A) = Uanis(C35A) = Uanis(C33A) = Uanis(C37A) = Uanis(C36A) =
Uanis(C34A) = Uanis(C38A) = Uanis(C35) = Uanis(N9) = Uanis(C33) = Uanis(C37) =
Uanis(C36) = Uanis(C34) = Uanis(C38)
5. Others
 Sof(N9A)=Sof(H9A)=Sof(C35A)=Sof(H35C)=Sof(H35D)=Sof(C33A)=Sof(H33C)=Sof(H33D)=
 Sof(C37A)=Sof(H37C)=Sof(H37D)=Sof(C36A)=Sof(H36D)=Sof(H36E)=Sof(H36F)=
 Sof(C34A)=Sof(H34D)=Sof(H34E)=Sof(H34F)=Sof(C38A)=Sof(H38D)=Sof(H38E)=
 Sof(H38F)=1-FVAR(1)
 Sof(N9)=Sof(H9)=Sof(C35)=Sof(H35A)=Sof(H35B)=Sof(C33)=Sof(H33A)=Sof(H33B)=
 Sof(C37)=Sof(H37A)=Sof(H37B)=Sof(C38)=Sof(H38A)=Sof(H38B)=Sof(H38C)=Sof(C36)=
 Sof(H36A)=Sof(H36B)=Sof(H36C)=Sof(C34)=Sof(H34A)=Sof(H34B)=Sof(H34C)=FVAR(1)
 Fixed Sof: H7(0.5) H6(0.5)
6.a Ternary CH refined with riding coordinates:
 N9(H9), N9A(H9A)
6.b Secondary CH2 refined with riding coordinates:
 C35(H35A,H35B), C33(H33A,H33B), C37(H37A,H37B), C35A(H35C,H35D), C33A(H33C,
 H33D), C37A(H37C,H37D)
6.c Me refined with riding coordinates:
 C38(H38A,H38B,H38C), C36(H36A,H36B,H36C), C34(H34A,H34B,H34C), C36A(H36D,H36E,
 H36F), C34A(H34D,H34E,H34F), C38A(H38D,H38E,H38F)
6.d Aromatic/amide H refined with riding coordinates:
 C12(H12), C28(H28), C15(H15), C31(H31), C29(H29), C30(H30), C14(H14),
 C18(H18), C13(H13), C20(H20), C19(H19), C21(H21), C2(H2), C3(H3), C5(H5),
 C4(H4)
;
_olex2_submission_special_instructions 'No special instructions were received'
_oxdiff_exptl_absorpt_empirical_details
;
Empirical correction (ABSPACK) includes:
- Absorption correction using spherical harmonics
- Frame scaling
;

loop_
_space_group_symop_operation_xyz
'x, y, z'
'-x, y, -z+1/2'
'x+1/2, y+1/2, z'
'-x+1/2, y+1/2, -z+1/2'
'-x, -y, -z'
'x, -y, z-1/2'
'-x+1/2, -y+1/2, -z'
'x+1/2, -y+1/2, z-1/2'

loop_
_atom_site_label
_atom_site_type_symbol
_atom_site_fract_x
_atom_site_fract_y
_atom_site_fract_z
_atom_site_U_iso_or_equiv
_atom_site_adp_type
_atom_site_occupancy
_atom_site_site_symmetry_order
_atom_site_calc_flag
_atom_site_refinement_flags_posn
_atom_site_refinement_flags_adp
_atom_site_refinement_flags_occupancy
_atom_site_disorder_assembly
_atom_site_disorder_group
Co2 Co 0.59515(3) 0.71703(2) 0.77236(2) 0.04900(17) Uani 1 1 d . . . . .
Co1 Co 0.47269(3) 0.62407(2) 0.67459(2) 0.04895(17) Uani 1 1 d . . . . .
S2 S 0.38054(6) 0.76173(4) 0.51776(4) 0.0640(3) Uani 1 1 d . . . . .
S4 S 0.79458(6) 0.58243(4) 0.85048(5) 0.0690(3) Uani 1 1 d . . . . .
S3 S 0.64814(8) 0.79731(5) 0.59533(5) 0.0767(3) Uani 1 1 d . . . . .
S1 S 0.69341(8) 0.54449(5) 0.62935(6) 0.0900(4) Uani 1 1 d . . . . .
O5 O 0.500000 0.67060(11) 0.750000 0.0463(7) Uani 1 2 d S T P . .
O7 O 0.500000 0.77785(14) 0.750000 0.0548(9) Uani 1 2 d S T P . .
O6 O 0.500000 0.56229(14) 0.750000 0.0573(8) Uani 1 2 d S T P . .
O2 O 0.48884(18) 0.69283(12) 0.51016(12) 0.0783(8) Uani 1 1 d D . . . .
N8 N 0.64831(17) 0.59984(11) 0.85109(12) 0.0521(7) Uani 1 1 d . . . . .
N4 N 0.37156(17) 0.74029(11) 0.63077(12) 0.0523(7) Uani 1 1 d . . . . .
N2 N 0.55663(19) 0.59676(11) 0.63537(13) 0.0574(7) Uani 1 1 d . . . . .
N6 N 0.64343(19) 0.74388(11) 0.70516(14) 0.0578(7) Uani 1 1 d . . . . .
N7 N 0.68485(18) 0.65985(11) 0.78421(13) 0.0556(7) Uani 1 1 d . . . . .
N3 N 0.45765(18) 0.68164(11) 0.60266(12) 0.0545(7) Uani 1 1 d . . . . .
N5 N 0.5559(2) 0.81623(12) 0.66326(15) 0.0623(8) Uani 1 1 d . . . . .
O4 O 0.80333(19) 0.65051(13) 0.76103(16) 0.0915(9) Uani 1 1 d . . . . .
O1 O 0.5997(2) 0.61438(13) 0.54932(15) 0.0957(10) Uani 1 1 d . . . . .
N1 N 0.6131(2) 0.52618(12) 0.70707(14) 0.0685(9) Uani 1 1 d . . . . .
O3 O 0.7447(2) 0.72303(13) 0.66462(17) 0.1040(11) Uani 1 1 d . . . . .
C23 C 0.6130(2) 0.78469(14) 0.66011(16) 0.0574(9) Uani 1 1 d . . . . .
C32 C 0.6776(2) 0.55612(14) 0.89110(15) 0.0578(9) Uani 1 1 d . . . . .
C16 C 0.3203(2) 0.78399(14) 0.60628(17) 0.0590(9) Uani 1 1 d . . . . .
C9 C 0.4970(2) 0.66972(15) 0.56151(16) 0.0611(9) Uani 1 1 d . . . . .
C26 C 0.7023(2) 0.61762(13) 0.82602(16) 0.0530(8) Uani 1 1 d . . . . .
C11 C 0.3181(2) 0.80105(15) 0.54598(17) 0.0614(10) Uani 1 1 d . . . . .
C8 C 0.5571(3) 0.62338(15) 0.58233(18) 0.0638(10) Uani 1 1 d . . . . .
C10 C 0.4061(2) 0.72420(13) 0.58941(15) 0.0502(8) Uani 1 1 d . . . . .
C25 C 0.7375(2) 0.67185(15) 0.75289(19) 0.0642(10) Uani 1 1 d . . . . .
C7 C 0.6134(2) 0.55684(15) 0.65838(17) 0.0620(9) Uani 1 1 d . . . . .
C27 C 0.7565(2) 0.54140(15) 0.89740(17) 0.0638(10) Uani 1 1 d . . . . .
C22 C 0.5346(2) 0.85333(16) 0.61308(18) 0.0661(10) Uani 1 1 d . . . . .
C12 C 0.2705(3) 0.84500(17) 0.5160(2) 0.0794(12) Uani 1 1 d . . . . .
H12 H 0.269113 0.856486 0.475306 0.095 Uiso 1 1 calc R U . . .
C17 C 0.5778(3) 0.84849(16) 0.57058(18) 0.0714(11) Uani 1 1 d . . . . .
C1 C 0.6797(3) 0.49128(17) 0.72438(19) 0.0767(12) Uani 1 1 d . . . . .
C28 C 0.7951(3) 0.49775(17) 0.9355(2) 0.0810(12) Uani 1 1 d . . . . .
H28 H 0.847718 0.487669 0.939096 0.097 Uiso 1 1 calc R U . . .
C24 C 0.7079(3) 0.71575(16) 0.70244(19) 0.0683(10) Uani 1 1 d . . . . .
C15 C 0.2753(3) 0.81067(16) 0.6383(2) 0.0757(11) Uani 1 1 d . . . . .
H15 H 0.276708 0.799736 0.679162 0.091 Uiso 1 1 calc R U . . .
C31 C 0.6353(3) 0.52748(15) 0.92281(17) 0.0679(10) Uani 1 1 d . . . . .
H31 H 0.582122 0.536736 0.918494 0.081 Uiso 1 1 calc R U . . .
C29 C 0.7525(3) 0.47080(17) 0.9669(2) 0.0900(15) Uani 1 1 d . . . . .
H29 H 0.777204 0.442060 0.993089 0.108 Uiso 1 1 calc R U . . .
C30 C 0.6736(3) 0.48459(17) 0.9613(2) 0.0835(13) Uani 1 1 d . . . . .
H30 H 0.646129 0.465060 0.983351 0.100 Uiso 1 1 calc R U . . .
C14 C 0.2293(3) 0.85320(18) 0.6081(3) 0.0927(14) Uani 1 1 d . . . . .
H14 H 0.198704 0.871301 0.628801 0.111 Uiso 1 1 calc R U . . .
C18 C 0.5611(4) 0.8821(2) 0.5170(2) 0.0990(17) Uani 1 1 d . . . . .
H18 H 0.589278 0.878874 0.488132 0.119 Uiso 1 1 calc R U . . .
C13 C 0.2269(3) 0.87025(18) 0.5470(3) 0.0910(15) Uani 1 1 d . . . . .
H13 H 0.194833 0.899379 0.527575 0.109 Uiso 1 1 calc R U . . .
C20 C 0.4586(3) 0.9254(2) 0.5516(3) 0.1072(18) Uani 1 1 d . . . . .
H20 H 0.419137 0.951719 0.545326 0.129 Uiso 1 1 calc R U . . .
C6 C 0.7290(3) 0.49538(19) 0.6875(2) 0.0893(14) Uani 1 1 d . . . . .
C19 C 0.5019(4) 0.9201(2) 0.5079(3) 0.1074(19) Uani 1 1 d . . . . .
H19 H 0.489894 0.942863 0.472384 0.129 Uiso 1 1 calc R U . . .
C21 C 0.4756(3) 0.89155(18) 0.6028(2) 0.0850(13) Uani 1 1 d . . . . .
H21 H 0.446832 0.894355 0.631218 0.102 Uiso 1 1 calc R U . . .
C2 C 0.6963(4) 0.45447(19) 0.7741(2) 0.1004(17) Uani 1 1 d . . . . .
H2 H 0.662491 0.451031 0.798625 0.120 Uiso 1 1 calc R U . . .
C3 C 0.7648(5) 0.4230(2) 0.7862(3) 0.126(2) Uani 1 1 d . . . . .
H3 H 0.777842 0.398287 0.819846 0.151 Uiso 1 1 calc R U . . .
C5 C 0.7978(4) 0.4634(3) 0.7000(3) 0.129(2) Uani 1 1 d . . . . .
H5 H 0.831884 0.466153 0.675652 0.154 Uiso 1 1 calc R U . . .
C4 C 0.8128(5) 0.4274(3) 0.7502(4) 0.146(3) Uani 1 1 d . . . . .
H4 H 0.858169 0.405230 0.759482 0.175 Uiso 1 1 calc R U . . .
N9 N 0.5470(5) 0.6844(2) 0.4091(3) 0.187(2) Uani 0.694(5) 1 d D . P A 1
H9 H 0.535829 0.680226 0.449644 0.225 Uiso 0.694(5) 1 calc R U P A 1
C35 C 0.4809(7) 0.7194(4) 0.3663(5) 0.187(2) Uani 0.694(5) 1 d D . P A 1
H35A H 0.489976 0.722084 0.325219 0.225 Uiso 0.694(5) 1 calc R U P A 1
H35B H 0.430092 0.700128 0.357657 0.225 Uiso 0.694(5) 1 calc R U P A 1
C33 C 0.6305(6) 0.7079(5) 0.4274(6) 0.187(2) Uani 0.694(5) 1 d D . P A 1
H33A H 0.648265 0.704036 0.390348 0.225 Uiso 0.694(5) 1 calc R U P A 1
H33B H 0.625675 0.745827 0.433961 0.225 Uiso 0.694(5) 1 calc R U P A 1
C37 C 0.5449(7) 0.6290(4) 0.3814(6) 0.187(2) Uani 0.694(5) 1 d D . P A 1
H37A H 0.542198 0.632329 0.336654 0.225 Uiso 0.694(5) 1 calc R U P A 1
H37B H 0.595922 0.611374 0.405277 0.225 Uiso 0.694(5) 1 calc R U P A 1
C38 C 0.4788(7) 0.5955(4) 0.3829(6) 0.187(2) Uani 0.694(5) 1 d D . P A 1
H38A H 0.482958 0.561418 0.364390 0.281 Uiso 0.694(5) 1 calc R U P A 1
H38B H 0.481618 0.590811 0.427085 0.281 Uiso 0.694(5) 1 calc R U P A 1
H38C H 0.427753 0.611821 0.358281 0.281 Uiso 0.694(5) 1 calc R U P A 1
C36 C 0.4668(9) 0.7721(4) 0.3838(6) 0.187(2) Uani 0.694(5) 1 d D . P A 1
H36A H 0.421727 0.787419 0.349571 0.281 Uiso 0.694(5) 1 calc R U P A 1
H36B H 0.454414 0.771178 0.423132 0.281 Uiso 0.694(5) 1 calc R U P A 1
H36C H 0.514793 0.793315 0.390426 0.281 Uiso 0.694(5) 1 calc R U P A 1
C34 C 0.6940(7) 0.6879(5) 0.4829(5) 0.187(2) Uani 0.694(5) 1 d D . P A 1
H34A H 0.743637 0.706912 0.488292 0.281 Uiso 0.694(5) 1 calc R U P A 1
H34B H 0.679191 0.692713 0.520825 0.281 Uiso 0.694(5) 1 calc R U P A 1
H34C H 0.701902 0.650699 0.476978 0.281 Uiso 0.694(5) 1 calc R U P A 1
N9A N 0.5470(5) 0.6844(2) 0.4091(3) 0.187(2) Uani 0.306(5) 1 d D . P A 2
H9A H 0.559986 0.679138 0.455853 0.225 Uiso 0.306(5) 1 calc R U P A 2
C35A C 0.542(2) 0.7410(7) 0.3836(14) 0.187(2) Uani 0.306(5) 1 d D . P A 2
H35C H 0.595102 0.749946 0.382141 0.225 Uiso 0.306(5) 1 calc R U P A 2
H35D H 0.504413 0.740445 0.338978 0.225 Uiso 0.306(5) 1 calc R U P A 2
C33A C 0.6041(14) 0.6637(11) 0.3790(12) 0.187(2) Uani 0.306(5) 1 d D . P A 2
H33C H 0.584174 0.631439 0.354143 0.225 Uiso 0.306(5) 1 calc R U P A 2
H33D H 0.617805 0.689992 0.352040 0.225 Uiso 0.306(5) 1 calc R U P A 2
C37A C 0.4709(14) 0.6529(10) 0.3600(10) 0.187(2) Uani 0.306(5) 1 d D . P A 2
H37C H 0.488817 0.618338 0.350455 0.225 Uiso 0.306(5) 1 calc R U P A 2
H37D H 0.430267 0.647234 0.380332 0.225 Uiso 0.306(5) 1 calc R U P A 2
C36A C 0.518(2) 0.7825(9) 0.4138(14) 0.187(2) Uani 0.306(5) 1 d D . P A 2
H36D H 0.518702 0.814921 0.390703 0.281 Uiso 0.306(5) 1 calc R U P A 2
H36E H 0.464341 0.775971 0.414128 0.281 Uiso 0.306(5) 1 calc R U P A 2
H36F H 0.555676 0.785540 0.457599 0.281 Uiso 0.306(5) 1 calc R U P A 2
C34A C 0.6652(16) 0.6543(12) 0.4338(13) 0.187(2) Uani 0.306(5) 1 d D . P A 2
H34D H 0.710606 0.639930 0.424023 0.281 Uiso 0.306(5) 1 calc R U P A 2
H34E H 0.681297 0.687033 0.457484 0.281 Uiso 0.306(5) 1 calc R U P A 2
H34F H 0.648117 0.629266 0.459558 0.281 Uiso 0.306(5) 1 calc R U P A 2
C38A C 0.4343(18) 0.6824(10) 0.2997(11) 0.187(2) Uani 0.306(5) 1 d D . P A 2
H38D H 0.388876 0.662720 0.271133 0.281 Uiso 0.306(5) 1 calc R U P A 2
H38E H 0.415688 0.716462 0.308956 0.281 Uiso 0.306(5) 1 calc R U P A 2
H38F H 0.474166 0.687601 0.279116 0.281 Uiso 0.306(5) 1 calc R U P A 2
H7 H 0.488(3) 0.796(2) 0.774(2) 0.008(11) Uiso 0.5 1 d . . P . .
H6 H 0.460(3) 0.539(2) 0.758(3) 0.034(15) Uiso 0.5 1 d . . P . .

loop_
_atom_site_aniso_label
_atom_site_aniso_U_11
_atom_site_aniso_U_22
_atom_site_aniso_U_33
_atom_site_aniso_U_23
_atom_site_aniso_U_13
_atom_site_aniso_U_12
Co2 0.0544(3) 0.0527(3) 0.0393(3) 0.00039(18) 0.0155(2) -0.0035(2)
Co1 0.0568(3) 0.0523(3) 0.0361(3) -0.00287(18) 0.0140(2) 0.0011(2)
S2 0.0752(7) 0.0659(6) 0.0436(5) 0.0113(4) 0.0113(4) -0.0008(5)
S4 0.0584(6) 0.0679(6) 0.0747(6) 0.0071(5) 0.0156(5) 0.0078(5)
S3 0.0956(8) 0.0823(7) 0.0603(6) 0.0107(5) 0.0373(6) -0.0125(6)
S1 0.0856(8) 0.1061(10) 0.0822(8) -0.0036(6) 0.0342(6) 0.0307(7)
O5 0.0547(18) 0.0465(17) 0.0350(15) 0.000 0.0118(13) 0.000
O7 0.066(2) 0.052(2) 0.048(2) 0.000 0.0223(18) 0.000
O6 0.071(2) 0.052(2) 0.0437(17) 0.000 0.0129(17) 0.000
O2 0.103(2) 0.0873(19) 0.0539(15) 0.0183(14) 0.0383(15) 0.0133(17)
N8 0.0596(17) 0.0515(17) 0.0404(14) 0.0003(12) 0.0113(13) -0.0006(14)
N4 0.0582(17) 0.0529(17) 0.0401(14) 0.0010(12) 0.0096(13) 0.0053(14)
N2 0.0671(19) 0.0590(18) 0.0448(15) -0.0007(13) 0.0179(14) 0.0071(15)
N6 0.0643(19) 0.0606(19) 0.0519(16) 0.0046(13) 0.0244(14) -0.0018(15)
N7 0.0584(17) 0.0589(18) 0.0516(16) 0.0045(13) 0.0217(14) 0.0038(14)
N3 0.0606(18) 0.0616(19) 0.0400(14) 0.0025(12) 0.0158(13) 0.0031(14)
N5 0.069(2) 0.0570(19) 0.0592(17) 0.0090(14) 0.0193(15) -0.0034(16)
O4 0.079(2) 0.096(2) 0.116(2) 0.0299(19) 0.0544(19) 0.0209(18)
O1 0.117(3) 0.109(2) 0.085(2) 0.0164(17) 0.067(2) 0.032(2)
N1 0.081(2) 0.063(2) 0.0541(18) -0.0002(15) 0.0141(16) 0.0150(17)
O3 0.129(3) 0.106(2) 0.111(2) 0.0348(19) 0.085(2) 0.028(2)
C23 0.067(2) 0.055(2) 0.0481(19) 0.0053(16) 0.0178(17) -0.0116(19)
C32 0.066(2) 0.056(2) 0.0407(17) -0.0031(15) 0.0034(16) -0.0002(18)
C16 0.058(2) 0.053(2) 0.055(2) 0.0017(16) 0.0047(17) -0.0004(17)
C9 0.076(3) 0.064(2) 0.0442(19) -0.0008(16) 0.0219(18) -0.0007(19)
C26 0.054(2) 0.054(2) 0.0480(19) -0.0027(15) 0.0131(16) 0.0000(16)
C11 0.060(2) 0.057(2) 0.055(2) 0.0098(17) 0.0040(17) -0.0023(18)
C8 0.079(3) 0.067(2) 0.052(2) -0.0006(17) 0.031(2) 0.005(2)
C10 0.056(2) 0.052(2) 0.0368(16) -0.0014(14) 0.0089(15) -0.0068(16)
C25 0.064(2) 0.063(2) 0.071(2) 0.0019(18) 0.029(2) 0.0036(19)
C7 0.067(2) 0.062(2) 0.051(2) -0.0090(17) 0.0144(18) 0.0110(19)
C27 0.064(2) 0.060(2) 0.055(2) 0.0007(17) 0.0047(18) 0.0021(19)
C22 0.070(3) 0.059(2) 0.057(2) 0.0116(18) 0.0062(19) -0.016(2)
C12 0.084(3) 0.065(3) 0.072(3) 0.018(2) 0.005(2) 0.009(2)
C17 0.074(3) 0.073(3) 0.058(2) 0.0142(19) 0.011(2) -0.024(2)
C1 0.092(3) 0.063(3) 0.055(2) -0.0110(19) 0.000(2) 0.019(2)
C28 0.079(3) 0.069(3) 0.073(3) 0.008(2) -0.001(2) 0.011(2)
C24 0.079(3) 0.070(3) 0.068(2) 0.0092(19) 0.041(2) 0.005(2)
C15 0.081(3) 0.070(3) 0.070(2) 0.005(2) 0.018(2) 0.018(2)
C31 0.075(3) 0.067(2) 0.054(2) 0.0087(18) 0.0135(19) 0.000(2)
C29 0.103(4) 0.065(3) 0.076(3) 0.023(2) -0.001(3) 0.008(3)
C30 0.103(4) 0.072(3) 0.063(2) 0.016(2) 0.014(2) -0.003(3)
C14 0.099(4) 0.073(3) 0.101(4) 0.007(3) 0.029(3) 0.031(3)
C18 0.114(4) 0.104(4) 0.071(3) 0.029(3) 0.022(3) -0.034(3)
C13 0.095(4) 0.067(3) 0.092(3) 0.015(2) 0.009(3) 0.021(2)
C20 0.095(4) 0.093(4) 0.113(4) 0.047(3) 0.011(3) 0.000(3)
C6 0.083(3) 0.094(3) 0.079(3) -0.022(3) 0.013(2) 0.031(3)
C19 0.099(4) 0.097(4) 0.100(4) 0.054(3) 0.002(3) -0.018(3)
C21 0.077(3) 0.077(3) 0.089(3) 0.023(2) 0.014(2) 0.000(2)
C2 0.128(4) 0.075(3) 0.077(3) -0.004(2) 0.008(3) 0.026(3)
C3 0.159(7) 0.093(4) 0.086(4) 0.003(3) -0.008(4) 0.049(4)
C5 0.116(5) 0.134(5) 0.117(5) -0.012(4) 0.016(4) 0.057(4)
C4 0.143(6) 0.133(6) 0.121(6) -0.012(5) -0.006(5) 0.075(5)
N9 0.247(6) 0.186(5) 0.159(4) 0.025(3) 0.108(4) 0.048(4)
C35 0.247(6) 0.186(5) 0.159(4) 0.025(3) 0.108(4) 0.048(4)
C33 0.247(6) 0.186(5) 0.159(4) 0.025(3) 0.108(4) 0.048(4)
C37 0.247(6) 0.186(5) 0.159(4) 0.025(3) 0.108(4) 0.048(4)
C38 0.247(6) 0.186(5) 0.159(4) 0.025(3) 0.108(4) 0.048(4)
C36 0.247(6) 0.186(5) 0.159(4) 0.025(3) 0.108(4) 0.048(4)
C34 0.247(6) 0.186(5) 0.159(4) 0.025(3) 0.108(4) 0.048(4)
N9A 0.247(6) 0.186(5) 0.159(4) 0.025(3) 0.108(4) 0.048(4)
C35A 0.247(6) 0.186(5) 0.159(4) 0.025(3) 0.108(4) 0.048(4)
C33A 0.247(6) 0.186(5) 0.159(4) 0.025(3) 0.108(4) 0.048(4)
C37A 0.247(6) 0.186(5) 0.159(4) 0.025(3) 0.108(4) 0.048(4)
C36A 0.247(6) 0.186(5) 0.159(4) 0.025(3) 0.108(4) 0.048(4)
C34A 0.247(6) 0.186(5) 0.159(4) 0.025(3) 0.108(4) 0.048(4)
C38A 0.247(6) 0.186(5) 0.159(4) 0.025(3) 0.108(4) 0.048(4)

loop_
_atom_type_symbol
_atom_type_description
_atom_type_scat_dispersion_real
_atom_type_scat_dispersion_imag
_atom_type_scat_source
C C 0.0033 0.0016 'International Tables Vol C Tables 4.2.6.8 and 6.1.1.4'
H H 0.0000 0.0000 'International Tables Vol C Tables 4.2.6.8 and 6.1.1.4'
Co Co 0.3494 0.9721 'International Tables Vol C Tables 4.2.6.8 and 6.1.1.4'
N N 0.0061 0.0033 'International Tables Vol C Tables 4.2.6.8 and 6.1.1.4'
O O 0.0106 0.0060 'International Tables Vol C Tables 4.2.6.8 and 6.1.1.4'
S S 0.1246 0.1234 'International Tables Vol C Tables 4.2.6.8 and 6.1.1.4'

loop_
_geom_angle_atom_site_label_1
_geom_angle_atom_site_label_2
_geom_angle_atom_site_label_3
_geom_angle
_geom_angle_site_symmetry_1
_geom_angle_site_symmetry_3
_geom_angle_publ_flag
O5 Co2 O7 81.10(10) . . ?
O5 Co2 N4 109.71(8) . 2_656 ?
O5 Co2 N6 122.89(9) . . ?
O5 Co2 N7 99.15(11) . . ?
N4 Co2 O7 87.44(8) 2_656 . ?
N6 Co2 O7 94.53(10) . . ?
N6 Co2 N4 127.06(12) . 2_656 ?
N6 Co2 N7 80.61(11) . . ?
N7 Co2 O7 174.40(8) . . ?
N7 Co2 N4 97.69(11) . 2_656 ?
O5 Co1 O6 81.83(9) . . ?
O5 Co1 N8 109.46(8) . 2_656 ?
O5 Co1 N2 123.74(9) . . ?
O5 Co1 N3 99.02(10) . . ?
N8 Co1 O6 86.17(8) 2_656 . ?
N8 Co1 N3 98.46(11) 2_656 . ?
N2 Co1 O6 94.55(9) . . ?
N2 Co1 N8 126.39(11) . 2_656 ?
N2 Co1 N3 80.57(11) . . ?
N3 Co1 O6 174.65(9) . . ?
C11 S2 C10 88.97(17) . . ?
C27 S4 C26 88.91(18) . . ?
C17 S3 C23 88.82(19) . . ?
C6 S1 C7 89.2(2) . . ?
Co2 O5 Co2 106.51(14) . 2_656 ?
Co1 O5 Co2 102.026(18) . 2_656 ?
Co1 O5 Co2 120.683(19) 2_656 2_656 ?
Co1 O5 Co2 102.025(19) 2_656 . ?
Co1 O5 Co2 120.680(19) . . ?
Co1 O5 Co1 106.17(14) 2_656 . ?
Co2 O7 Co2 91.28(14) 2_656 . ?
Co2 O7 H7 101(4) 2_656 . ?
Co2 O7 H7 128(4) 2_656 2_656 ?
Co2 O7 H7 128(4) . . ?
Co2 O7 H7 101(4) . 2_656 ?
H7 O7 H7 109(8) . 2_656 ?
Co1 O6 Co1 90.16(13) 2_656 . ?
Co1 O6 H6 106(3) 2_656 . ?
Co1 O6 H6 126(3) . . ?
C32 N8 Co1 121.4(2) . 2_656 ?
C26 N8 Co1 126.3(2) . 2_656 ?
C26 N8 C32 111.7(3) . . ?
C16 N4 Co2 121.8(2) . 2_656 ?
C10 N4 Co2 125.8(2) . 2_656 ?
C10 N4 C16 111.1(3) . . ?
C8 N2 Co1 114.5(2) . . ?
C8 N2 C7 117.4(3) . . ?
C7 N2 Co1 128.0(2) . . ?
C23 N6 Co2 126.9(3) . . ?
C24 N6 Co2 114.7(2) . . ?
C24 N6 C23 118.2(3) . . ?
C26 N7 Co2 127.3(2) . . ?
C25 N7 Co2 113.4(2) . . ?
C25 N7 C26 118.6(3) . . ?
C9 N3 Co1 113.2(2) . . ?
C9 N3 C10 119.0(3) . . ?
C10 N3 Co1 127.2(2) . . ?
C23 N5 C22 111.6(3) . . ?
C7 N1 C1 110.4(3) . . ?
N6 C23 S3 123.4(3) . . ?
N5 C23 S3 115.0(3) . . ?
N5 C23 N6 121.6(3) . . ?
C27 C32 N8 114.2(3) . . ?
C31 C32 N8 125.9(4) . . ?
C31 C32 C27 119.9(4) . . ?
C11 C16 N4 114.4(3) . . ?
C11 C16 C15 120.1(3) . . ?
C15 C16 N4 125.5(3) . . ?
O2 C9 N3 125.9(4) . . ?
O2 C9 C8 118.9(3) . . ?
N3 C9 C8 115.3(3) . . ?
N8 C26 S4 114.5(3) . . ?
N8 C26 N7 121.0(3) . . ?
N7 C26 S4 124.5(3) . . ?
C16 C11 S2 110.7(3) . . ?
C16 C11 C12 120.7(4) . . ?
C12 C11 S2 128.6(3) . . ?
N2 C8 C9 115.4(3) . . ?
O1 C8 N2 127.3(4) . . ?
O1 C8 C9 117.3(3) . . ?
N4 C10 S2 114.8(3) . . ?
N4 C10 N3 121.4(3) . . ?
N3 C10 S2 123.9(2) . . ?
N7 C25 C24 114.2(3) . . ?
O4 C25 N7 126.5(4) . . ?
O4 C25 C24 119.3(4) . . ?
N2 C7 S1 124.0(3) . . ?
N1 C7 S1 114.8(3) . . ?
N1 C7 N2 121.1(3) . . ?
C32 C27 S4 110.6(3) . . ?
C32 C27 C28 121.6(4) . . ?
C28 C27 S4 127.8(4) . . ?
N5 C22 C17 114.4(4) . . ?
C21 C22 N5 125.5(4) . . ?
C21 C22 C17 120.1(4) . . ?
C11 C12 H12 120.6 . . ?
C13 C12 C11 118.8(4) . . ?
C13 C12 H12 120.6 . . ?
C22 C17 S3 110.2(3) . . ?
C22 C17 C18 120.5(5) . . ?
C18 C17 S3 129.4(4) . . ?
C6 C1 N1 115.1(4) . . ?
C6 C1 C2 120.8(4) . . ?
C2 C1 N1 124.0(5) . . ?
C27 C28 H28 121.3 . . ?
C29 C28 C27 117.3(4) . . ?
C29 C28 H28 121.3 . . ?
N6 C24 C25 115.2(3) . . ?
O3 C24 N6 126.4(4) . . ?
O3 C24 C25 118.4(4) . . ?
C16 C15 H15 120.9 . . ?
C14 C15 C16 118.2(4) . . ?
C14 C15 H15 120.9 . . ?
C32 C31 H31 120.6 . . ?
C32 C31 C30 118.8(4) . . ?
C30 C31 H31 120.6 . . ?
C28 C29 H29 118.9 . . ?
C28 C29 C30 122.3(4) . . ?
C30 C29 H29 118.9 . . ?
C31 C30 H30 119.9 . . ?
C29 C30 C31 120.2(4) . . ?
C29 C30 H30 119.9 . . ?
C15 C14 H14 119.2 . . ?
C15 C14 C13 121.6(5) . . ?
C13 C14 H14 119.2 . . ?
C17 C18 H18 120.9 . . ?
C19 C18 C17 118.2(5) . . ?
C19 C18 H18 120.9 . . ?
C12 C13 C14 120.6(4) . . ?
C12 C13 H13 119.7 . . ?
C14 C13 H13 119.7 . . ?
C19 C20 H20 120.5 . . ?
C21 C20 H20 120.5 . . ?
C21 C20 C19 119.0(5) . . ?
C1 C6 S1 110.5(3) . . ?
C1 C6 C5 121.0(5) . . ?
C5 C6 S1 128.6(5) . . ?
C18 C19 C20 121.3(5) . . ?
C18 C19 H19 119.3 . . ?
C20 C19 H19 119.3 . . ?
C22 C21 H21 119.6 . . ?
C20 C21 C22 120.9(5) . . ?
C20 C21 H21 119.6 . . ?
C1 C2 H2 121.1 . . ?
C3 C2 C1 117.7(6) . . ?
C3 C2 H2 121.1 . . ?
C2 C3 H3 119.4 . . ?
C4 C3 C2 121.1(6) . . ?
C4 C3 H3 119.4 . . ?
C6 C5 H5 121.6 . . ?
C4 C5 C6 116.7(7) . . ?
C4 C5 H5 121.6 . . ?
C3 C4 C5 122.6(6) . . ?
C3 C4 H4 118.7 . . ?
C5 C4 H4 118.7 . . ?
C35 N9 H9 106.3 . . ?
C35 N9 C37 112.5(7) . . ?
C33 N9 H9 106.3 . . ?
C33 N9 C35 114.0(7) . . ?
C33 N9 C37 110.9(7) . . ?
C37 N9 H9 106.3 . . ?
N9 C35 H35A 106.6 . . ?
N9 C35 H35B 106.6 . . ?
H35A C35 H35B 106.5 . . ?
C36 C35 N9 123.1(9) . . ?
C36 C35 H35A 106.6 . . ?
C36 C35 H35B 106.6 . . ?
N9 C33 H33A 107.5 . . ?
N9 C33 H33B 107.5 . . ?
H33A C33 H33B 107.0 . . ?
C34 C33 N9 119.3(9) . . ?
C34 C33 H33A 107.5 . . ?
C34 C33 H33B 107.5 . . ?
N9 C37 H37A 108.3 . . ?
N9 C37 H37B 108.3 . . ?
H37A C37 H37B 107.4 . . ?
C38 C37 N9 115.9(7) . . ?
C38 C37 H37A 108.3 . . ?
C38 C37 H37B 108.3 . . ?
C37 C38 H38A 109.5 . . ?
C37 C38 H38B 109.5 . . ?
C37 C38 H38C 109.5 . . ?
H38A C38 H38B 109.5 . . ?
H38A C38 H38C 109.5 . . ?
H38B C38 H38C 109.5 . . ?
C35 C36 H36A 109.5 . . ?
C35 C36 H36B 109.5 . . ?
C35 C36 H36C 109.5 . . ?
H36A C36 H36B 109.5 . . ?
H36A C36 H36C 109.5 . . ?
H36B C36 H36C 109.5 . . ?
C33 C34 H34A 109.5 . . ?
C33 C34 H34B 109.5 . . ?
C33 C34 H34C 109.5 . . ?
H34A C34 H34B 109.5 . . ?
H34A C34 H34C 109.5 . . ?
H34B C34 H34C 109.5 . . ?
C35A N9A H9A 118.4 . . ?
C35A N9A C37A 106.5(15) . . ?
C33A N9A H9A 118.4 . . ?
C33A N9A C35A 97.5(14) . . ?
C33A N9A C37A 93.3(14) . . ?
C37A N9A H9A 118.4 . . ?
N9A C35A H35C 106.9 . . ?
N9A C35A H35D 106.9 . . ?
H35C C35A H35D 106.7 . . ?
C36A C35A N9A 122(2) . . ?
C36A C35A H35C 106.9 . . ?
C36A C35A H35D 106.9 . . ?
N9A C33A H33C 112.4 . . ?
N9A C33A H33D 112.4 . . ?
H33C C33A H33D 110.0 . . ?
C34A C33A N9A 96.6(16) . . ?
C34A C33A H33C 112.4 . . ?
C34A C33A H33D 112.4 . . ?
N9A C37A H37C 109.4 . . ?
N9A C37A H37D 109.4 . . ?
H37C C37A H37D 108.0 . . ?
C38A C37A N9A 111.2(18) . . ?
C38A C37A H37C 109.4 . . ?
C38A C37A H37D 109.4 . . ?
C35A C36A H36D 109.5 . . ?
C35A C36A H36E 109.5 . . ?
C35A C36A H36F 109.5 . . ?
H36D C36A H36E 109.5 . . ?
H36D C36A H36F 109.5 . . ?
H36E C36A H36F 109.5 . . ?
C33A C34A H34D 109.5 . . ?
C33A C34A H34E 109.5 . . ?
C33A C34A H34F 109.5 . . ?
H34D C34A H34E 109.5 . . ?
H34D C34A H34F 109.5 . . ?
H34E C34A H34F 109.5 . . ?
C37A C38A H38D 109.5 . . ?
C37A C38A H38E 109.5 . . ?
C37A C38A H38F 109.5 . . ?
H38D C38A H38E 109.5 . . ?
H38D C38A H38F 109.5 . . ?
H38E C38A H38F 109.5 . . ?

loop_
_geom_bond_atom_site_label_1
_geom_bond_atom_site_label_2
_geom_bond_distance
_geom_bond_site_symmetry_2
_geom_bond_publ_flag
Co2 O5 1.9479(18) . ?
Co2 O7 2.183(3) . ?
Co2 N4 2.083(3) 2_656 ?
Co2 N6 2.048(3) . ?
Co2 N7 2.073(3) . ?
Co1 O5 1.9444(18) . ?
Co1 O6 2.196(2) . ?
Co1 N8 2.080(3) 2_656 ?
Co1 N2 2.057(3) . ?
Co1 N3 2.088(3) . ?
S2 C11 1.735(4) . ?
S2 C10 1.752(3) . ?
S4 C26 1.750(4) . ?
S4 C27 1.742(4) . ?
S3 C23 1.760(4) . ?
S3 C17 1.729(5) . ?
S1 C7 1.751(4) . ?
S1 C6 1.727(5) . ?
O7 H7 0.77(5) . ?
O7 H7 0.77(5) 2_656 ?
O6 H6 0.98(6) . ?
O2 C9 1.230(4) . ?
N8 C32 1.387(4) . ?
N8 C26 1.323(4) . ?
N4 C16 1.399(4) . ?
N4 C10 1.314(4) . ?
N2 C8 1.344(4) . ?
N2 C7 1.377(5) . ?
N6 C23 1.394(4) . ?
N6 C24 1.348(5) . ?
N7 C26 1.365(4) . ?
N7 C25 1.358(5) . ?
N3 C9 1.343(4) . ?
N3 C10 1.362(4) . ?
N5 C23 1.293(5) . ?
N5 C22 1.390(5) . ?
O4 C25 1.223(5) . ?
O1 C8 1.225(4) . ?
N1 C7 1.318(5) . ?
N1 C1 1.400(5) . ?
O3 C24 1.225(5) . ?
C32 C27 1.386(5) . ?
C32 C31 1.379(5) . ?
C16 C11 1.378(5) . ?
C16 C15 1.393(6) . ?
C9 C8 1.527(5) . ?
C11 C12 1.401(5) . ?
C25 C24 1.520(5) . ?
C27 C28 1.400(5) . ?
C22 C17 1.393(6) . ?
C22 C21 1.368(6) . ?
C12 H12 0.9300 . ?
C12 C13 1.343(7) . ?
C17 C18 1.394(6) . ?
C1 C6 1.374(7) . ?
C1 C2 1.381(6) . ?
C28 H28 0.9300 . ?
C28 C29 1.355(7) . ?
C15 H15 0.9300 . ?
C15 C14 1.362(6) . ?
C31 H31 0.9300 . ?
C31 C30 1.388(5) . ?
C29 H29 0.9300 . ?
C29 C30 1.385(7) . ?
C30 H30 0.9300 . ?
C14 H14 0.9300 . ?
C14 C13 1.393(7) . ?
C18 H18 0.9300 . ?
C18 C19 1.367(8) . ?
C13 H13 0.9300 . ?
C20 H20 0.9300 . ?
C20 C19 1.418(9) . ?
C20 C21 1.355(6) . ?
C6 C5 1.390(7) . ?
C19 H19 0.9300 . ?
C21 H21 0.9300 . ?
C2 H2 0.9300 . ?
C2 C3 1.381(8) . ?
C3 H3 0.9300 . ?
C3 C4 1.340(11) . ?
C5 H5 0.9300 . ?
C5 C4 1.378(9) . ?
C4 H4 0.9300 . ?
N9 H9 0.9800 . ?
N9 C35 1.494(8) . ?
N9 C33 1.493(8) . ?
N9 C37 1.512(6) . ?
C35 H35A 0.9700 . ?
C35 H35B 0.9700 . ?
C35 C36 1.422(9) . ?
C33 H33A 0.9700 . ?
C33 H33B 0.9700 . ?
C33 C34 1.424(9) . ?
C37 H37A 0.9700 . ?
C37 H37B 0.9700 . ?
C37 C38 1.438(7) . ?
C38 H38A 0.9600 . ?
C38 H38B 0.9600 . ?
C38 H38C 0.9600 . ?
C36 H36A 0.9600 . ?
C36 H36B 0.9600 . ?
C36 H36C 0.9600 . ?
C34 H34A 0.9600 . ?
C34 H34B 0.9600 . ?
C34 H34C 0.9600 . ?
N9A H9A 0.9800 . ?
N9A C35A 1.518(16) . ?
N9A C33A 1.468(9) . ?
N9A C37A 1.600(17) . ?
C35A H35C 0.9700 . ?
C35A H35D 0.9700 . ?
C35A C36A 1.368(17) . ?
C33A H33C 0.9700 . ?
C33A H33D 0.9700 . ?
C33A C34A 1.323(19) . ?
C37A H37C 0.9700 . ?
C37A H37D 0.9700 . ?
C37A C38A 1.457(18) . ?
C36A H36D 0.9600 . ?
C36A H36E 0.9600 . ?
C36A H36F 0.9600 . ?
C34A H34D 0.9600 . ?
C34A H34E 0.9600 . ?
C34A H34F 0.9600 . ?
C38A H38D 0.9600 . ?
C38A H38E 0.9600 . ?
C38A H38F 0.9600 . ?

loop_
_geom_torsion_atom_site_label_1
_geom_torsion_atom_site_label_2
_geom_torsion_atom_site_label_3
_geom_torsion_atom_site_label_4
_geom_torsion
_geom_torsion_site_symmetry_1
_geom_torsion_site_symmetry_2
_geom_torsion_site_symmetry_3
_geom_torsion_site_symmetry_4
_geom_torsion_publ_flag
Co2 N4 C16 C11 166.8(2) 2_656 . . . ?
Co2 N4 C16 C15 -11.6(5) 2_656 . . . ?
Co2 N4 C10 S2 -166.16(16) 2_656 . . . ?
Co2 N4 C10 N3 13.6(5) 2_656 . . . ?
Co2 N6 C23 S3 -168.61(18) . . . . ?
Co2 N6 C23 N5 11.2(5) . . . . ?
Co2 N6 C24 O3 177.1(4) . . . . ?
Co2 N6 C24 C25 -4.4(4) . . . . ?
Co2 N7 C26 S4 -160.92(18) . . . . ?
Co2 N7 C26 N8 19.6(5) . . . . ?
Co2 N7 C25 O4 165.9(4) . . . . ?
Co2 N7 C25 C24 -15.2(4) . . . . ?
Co1 N8 C32 C27 172.8(2) 2_656 . . . ?
Co1 N8 C32 C31 -6.5(5) 2_656 . . . ?
Co1 N8 C26 S4 -171.62(15) 2_656 . . . ?
Co1 N8 C26 N7 7.9(5) 2_656 . . . ?
Co1 N2 C8 O1 -178.3(4) . . . . ?
Co1 N2 C8 C9 1.3(4) . . . . ?
Co1 N2 C7 S1 -168.45(18) . . . . ?
Co1 N2 C7 N1 8.4(5) . . . . ?
Co1 N3 C9 O2 169.2(3) . . . . ?
Co1 N3 C9 C8 -11.3(4) . . . . ?
Co1 N3 C10 S2 -165.13(17) . . . . ?
Co1 N3 C10 N4 15.1(5) . . . . ?
S2 C11 C12 C13 -179.4(4) . . . . ?
S4 C27 C28 C29 -178.5(3) . . . . ?
S3 C17 C18 C19 -179.8(4) . . . . ?
S1 C6 C5 C4 179.3(5) . . . . ?
O2 C9 C8 N2 -173.6(4) . . . . ?
O2 C9 C8 O1 6.1(6) . . . . ?
N8 C32 C27 S4 -1.4(4) . . . . ?
N8 C32 C27 C28 -179.3(3) . . . . ?
N8 C32 C31 C30 -180.0(3) . . . . ?
N4 C16 C11 S2 0.5(4) . . . . ?
N4 C16 C11 C12 -178.9(3) . . . . ?
N4 C16 C15 C14 178.9(4) . . . . ?
N7 C25 C24 N6 13.3(5) . . . . ?
N7 C25 C24 O3 -168.1(4) . . . . ?
N3 C9 C8 N2 6.9(5) . . . . ?
N3 C9 C8 O1 -173.4(4) . . . . ?
N5 C22 C17 S3 -1.4(4) . . . . ?
N5 C22 C17 C18 178.2(4) . . . . ?
N5 C22 C21 C20 -179.0(4) . . . . ?
O4 C25 C24 N6 -167.8(4) . . . . ?
O4 C25 C24 O3 10.8(6) . . . . ?
N1 C1 C6 S1 0.6(5) . . . . ?
N1 C1 C6 C5 179.4(5) . . . . ?
N1 C1 C2 C3 -179.3(4) . . . . ?
C23 S3 C17 C22 1.4(3) . . . . ?
C23 S3 C17 C18 -178.1(4) . . . . ?
C23 N6 C24 O3 1.7(7) . . . . ?
C23 N6 C24 C25 -179.8(3) . . . . ?
C23 N5 C22 C17 0.5(5) . . . . ?
C23 N5 C22 C21 179.1(4) . . . . ?
C32 N8 C26 S4 -0.8(4) . . . . ?
C32 N8 C26 N7 178.7(3) . . . . ?
C32 C27 C28 C29 -1.0(6) . . . . ?
C32 C31 C30 C29 -0.6(6) . . . . ?
C16 N4 C10 S2 1.1(4) . . . . ?
C16 N4 C10 N3 -179.1(3) . . . . ?
C16 C11 C12 C13 0.0(6) . . . . ?
C16 C15 C14 C13 -0.3(7) . . . . ?
C9 N3 C10 S2 5.7(5) . . . . ?
C9 N3 C10 N4 -174.1(3) . . . . ?
C26 S4 C27 C32 0.8(3) . . . . ?
C26 S4 C27 C28 178.6(4) . . . . ?
C26 N8 C32 C27 1.4(4) . . . . ?
C26 N8 C32 C31 -177.9(3) . . . . ?
C26 N7 C25 O4 -4.9(6) . . . . ?
C26 N7 C25 C24 173.9(3) . . . . ?
C11 S2 C10 N4 -0.7(3) . . . . ?
C11 S2 C10 N3 179.5(3) . . . . ?
C11 C16 C15 C14 0.6(6) . . . . ?
C11 C12 C13 C14 0.3(8) . . . . ?
C8 N2 C7 S1 8.4(5) . . . . ?
C8 N2 C7 N1 -174.8(3) . . . . ?
C10 S2 C11 C16 0.1(3) . . . . ?
C10 S2 C11 C12 179.5(4) . . . . ?
C10 N4 C16 C11 -1.1(4) . . . . ?
C10 N4 C16 C15 -179.5(4) . . . . ?
C10 N3 C9 O2 -2.9(6) . . . . ?
C10 N3 C9 C8 176.6(3) . . . . ?
C25 N7 C26 S4 8.5(5) . . . . ?
C25 N7 C26 N8 -170.9(3) . . . . ?
C7 S1 C6 C1 0.0(4) . . . . ?
C7 S1 C6 C5 -178.6(5) . . . . ?
C7 N2 C8 O1 4.4(6) . . . . ?
C7 N2 C8 C9 -176.0(3) . . . . ?
C7 N1 C1 C6 -1.2(5) . . . . ?
C7 N1 C1 C2 179.5(4) . . . . ?
C27 S4 C26 N8 0.0(3) . . . . ?
C27 S4 C26 N7 -179.5(3) . . . . ?
C27 C32 C31 C30 0.8(5) . . . . ?
C27 C28 C29 C30 1.1(7) . . . . ?
C22 N5 C23 S3 0.6(4) . . . . ?
C22 N5 C23 N6 -179.3(3) . . . . ?
C22 C17 C18 C19 0.7(7) . . . . ?
C17 S3 C23 N6 178.7(3) . . . . ?
C17 S3 C23 N5 -1.2(3) . . . . ?
C17 C22 C21 C20 -0.4(7) . . . . ?
C17 C18 C19 C20 0.1(8) . . . . ?
C1 N1 C7 S1 1.2(4) . . . . ?
C1 N1 C7 N2 -175.9(3) . . . . ?
C1 C6 C5 C4 0.8(9) . . . . ?
C1 C2 C3 C4 -1.0(9) . . . . ?
C28 C29 C30 C31 -0.4(7) . . . . ?
C24 N6 C23 S3 6.2(5) . . . . ?
C24 N6 C23 N5 -174.0(4) . . . . ?
C15 C16 C11 S2 179.0(3) . . . . ?
C15 C16 C11 C12 -0.4(6) . . . . ?
C15 C14 C13 C12 -0.1(8) . . . . ?
C31 C32 C27 S4 177.9(3) . . . . ?
C31 C32 C27 C28 0.0(6) . . . . ?
C6 S1 C7 N2 176.3(3) . . . . ?
C6 S1 C7 N1 -0.7(3) . . . . ?
C6 C1 C2 C3 1.4(7) . . . . ?
C6 C5 C4 C3 -0.5(11) . . . . ?
C19 C20 C21 C22 1.2(8) . . . . ?
C21 C22 C17 S3 179.9(3) . . . . ?
C21 C22 C17 C18 -0.5(6) . . . . ?
C21 C20 C19 C18 -1.0(9) . . . . ?
C2 C1 C6 S1 180.0(3) . . . . ?
C2 C1 C6 C5 -1.3(7) . . . . ?
C2 C3 C4 C5 0.6(12) . . . . ?
C35 N9 C33 C34 159.9(11) . . . . ?
C35 N9 C37 C38 -71.8(13) . . . . ?
C33 N9 C35 C36 -56.9(16) . . . . ?
C33 N9 C37 C38 159.2(11) . . . . ?
C37 N9 C35 C36 175.7(12) . . . . ?
C37 N9 C33 C34 -72.0(14) . . . . ?
C35A N9A C33A C34A 115(2) . . . . ?
C35A N9A C37A C38A 15(2) . . . . ?
C33A N9A C35A C36A -158(3) . . . . ?
C33A N9A C37A C38A -84(2) . . . . ?
C37A N9A C35A C36A 107(3) . . . . ?
C37A N9A C33A C34A -138(2) . . . . ?

loop_
_smtbx_masks_void_nr
_smtbx_masks_void_average_x
_smtbx_masks_void_average_y
_smtbx_masks_void_average_z
_smtbx_masks_void_volume
_smtbx_masks_void_count_electrons
_smtbx_masks_void_content
1 0.000 0.000 0.000 27.5 0.9 ?
2 0.000 0.000 0.500 27.5 0.9 ?
3 0.000 0.060 0.250 17.3 0.0 ?
4 0.000 0.425 0.250 270.2 64.2 '1 DMF,2 H2O'
5 0.000 0.575 0.750 270.2 63.3 '1 DMF,2 H2O'
6 0.000 0.940 0.750 17.3 0.0 ?
7 0.500 0.075 0.750 270.2 63.3 '1 DMF,2 H2O'
8 0.500 0.925 0.250 270.2 64.2 '1 DMF,2 H2O'
9 0.500 0.500 0.000 27.5 0.9 ?
10 0.500 0.500 0.500 27.5 0.9 ?
11 0.500 0.440 0.750 17.3 0.0 ?
12 0.500 0.560 0.250 17.3 0.0 ?
